data_4500537
loop_
_publ_author_name
'Mart\'inez-Lillo, Jos\'e'
'Armentano, Donatella'
'Mastropietro, Teresa F.'
'Julve, Miguel'
'Faus, Juan'
'De Munno, Giovanni'

_publ_section_title
;
 Self-Assembled One- and Two-Dimensional Networks Based on
 NH2Me2[ReX5(DMF)] (X = Cl and Br) Species: Polymorphism and
 Supramolecular Isomerism in Re(IV) Compounds
;
_journal_issue 5
_journal_name_full 'Crystal Growth &amp; Design'
_journal_page_first 1733
_journal_paper_doi 10.1021/cg101658a
_journal_volume 11
_journal_year 2011
_chemical_formula_sum 'C5 H15 Br5 N2 O Re'
_chemical_formula_weight 704.94
_chemical_name_systematic
; 
 ? 
;
_space_group_IT_number 62
_symmetry_cell_setting orthorhombic
_symmetry_space_group_name_Hall '-P 2ac 2n'
_symmetry_space_group_name_H-M 'P n m a'
_atom_sites_solution_hydrogens geom
_atom_sites_solution_primary direct
_atom_sites_solution_secondary difmap
_audit_creation_method SHELXL-97
_cell_angle_alpha 90.00
_cell_angle_beta 90.00
_cell_angle_gamma 90.00
_cell_formula_units_Z 4
_cell_length_a 28.5337(15)
_cell_length_b 7.6790(4)
_cell_length_c 7.2280(4)
_cell_measurement_reflns_used 5663
_cell_measurement_temperature 293(2)
_cell_measurement_theta_max 28.469
_cell_measurement_theta_min 2.856
_cell_volume 1583.73(15)
_computing_cell_refinement 'Bruker-Nonius X8 APEX'
_computing_data_collection 'Bruker-Nonius X8 APEX'
_computing_data_reduction 'Bruker SAINT'
_computing_molecular_graphics 'Bruker SHELXTL'
_computing_publication_material 'Bruker SHELXTL'
_computing_structure_refinement 'SHELXL-97 (Sheldrick, 1997)'
_computing_structure_solution 'SHELXS-97 (Sheldrick, 1990)'
_diffrn_ambient_temperature 293(2)
_diffrn_measured_fraction_theta_full 0.997
_diffrn_measured_fraction_theta_max 0.997
_diffrn_measurement_device_type 'CCD area detector'
_diffrn_measurement_method 'phi and omega scans'
_diffrn_radiation_monochromator graphite
_diffrn_radiation_source 'fine-focus sealed tube'
_diffrn_radiation_type MoK\a
_diffrn_radiation_wavelength 0.71073
_diffrn_reflns_av_R_equivalents 0.0563
_diffrn_reflns_av_sigmaI/netI 0.0288
_diffrn_reflns_limit_h_max 41
_diffrn_reflns_limit_h_min -40
_diffrn_reflns_limit_k_max 10
_diffrn_reflns_limit_k_min -11
_diffrn_reflns_limit_l_max 10
_diffrn_reflns_limit_l_min -10
_diffrn_reflns_number 37074
_diffrn_reflns_theta_full 31.16
_diffrn_reflns_theta_max 31.16
_diffrn_reflns_theta_min 1.43
_exptl_absorpt_coefficient_mu 20.266
_exptl_absorpt_correction_T_max 0.321
_exptl_absorpt_correction_T_min 0.156
_exptl_absorpt_correction_type multi-scan
_exptl_absorpt_process_details sadabs
_exptl_crystal_colour orange-yellowish
_exptl_crystal_density_diffrn 2.957
_exptl_crystal_density_method 'not measured'
_exptl_crystal_description parallelepiped
_exptl_crystal_F_000 1268
_exptl_crystal_size_max 0.16
_exptl_crystal_size_mid 0.08
_exptl_crystal_size_min 0.06
_refine_diff_density_max 1.321
_refine_diff_density_min -1.414
_refine_diff_density_rms 0.197
_refine_ls_extinction_method none
_refine_ls_goodness_of_fit_ref 1.061
_refine_ls_hydrogen_treatment riding
_refine_ls_matrix_type full
_refine_ls_number_parameters 79
_refine_ls_number_reflns 2724
_refine_ls_number_restraints 0
_refine_ls_restrained_S_all 1.061
_refine_ls_R_factor_all 0.0529
_refine_ls_R_factor_gt 0.0341
_refine_ls_shift/su_max 0.000
_refine_ls_shift/su_mean 0.000
_refine_ls_structure_factor_coef Fsqd
_refine_ls_weighting_details 'calc w=1/[\s^2^(Fo^2^)+(0.0431P)^2^+4.6220P] where P=(Fo^2^+2Fc^2^)/3'
_refine_ls_weighting_scheme calc
_refine_ls_wR_factor_gt 0.0823
_refine_ls_wR_factor_ref 0.0926
_reflns_number_gt 2108
_reflns_number_total 2724
_reflns_threshold_expression >2sigma(I)
_cod_data_source_file cg101658a_si_003.cif
_cod_data_source_block 3
_cod_original_sg_symbol_H-M Pnma
_cod_database_code 4500537

loop_
_symmetry_equiv_pos_as_xyz
'x, y, z'
'-x+1/2, -y, z+1/2'
'x+1/2, -y+1/2, -z+1/2'
'-x, y+1/2, -z'
'-x, -y, -z'
'x-1/2, y, -z-1/2'
'-x-1/2, y-1/2, z-1/2'
'x, -y-1/2, z'

loop_
_atom_site_label
_atom_site_type_symbol
_atom_site_fract_x
_atom_site_fract_y
_atom_site_fract_z
_atom_site_U_iso_or_equiv
_atom_site_adp_type
_atom_site_occupancy
_atom_site_symmetry_multiplicity
_atom_site_calc_flag
_atom_site_refinement_flags
Re1 Re 0.622748(10) 0.2500 0.68402(4) 0.03508(10) Uani 1 2 d S
Br1 Br 0.59143(2) 0.02147(8) 0.47092(9) 0.05396(17) Uani 1 1 d .
Br2 Br 0.64840(3) 0.01892(9) 0.90405(9) 0.05733(18) Uani 1 1 d .
Br3 Br 0.69904(3) 0.2500 0.52352(14) 0.0598(3) Uani 1 2 d S
O1 O 0.55744(19) 0.2500 0.8087(7) 0.0473(13) Uani 1 2 d S
C1 C 0.5460(3) 0.2500 0.9747(11) 0.0435(17) Uani 1 2 d S
H1 H 0.5692 0.2500 1.0652 0.052 Uiso 1 2 calc SR
N1 N 0.5022(2) 0.2500 1.0239(9) 0.0434(15) Uani 1 2 d S
C2 C 0.4649(3) 0.2500 0.8856(14) 0.065(3) Uani 1 2 d S
H2C H 0.4785 0.2500 0.7640 0.098 Uiso 1 2 calc SR
H2B H 0.4459 0.3521 0.9009 0.098 Uiso 0.50 1 calc PR
H2A H 0.4459 0.1479 0.9009 0.098 Uiso 0.50 1 calc PR
C3 C 0.4884(4) 0.2500 1.2177(12) 0.065(3) Uani 1 2 d S
H3A H 0.5159 0.2500 1.2943 0.098 Uiso 1 2 calc SR
H3B H 0.4701 0.1479 1.2434 0.098 Uiso 0.50 1 calc PR
H3C H 0.4701 0.3521 1.2434 0.098 Uiso 0.50 1 calc PR
N2 N 0.6885(3) 0.7500 0.5141(10) 0.0569(19) Uani 1 2 d S
H2D H 0.6724 0.8445 0.5516 0.068 Uiso 0.50 1 calc PR
H2E H 0.6724 0.6555 0.5516 0.068 Uiso 0.50 1 calc PR
C4 C 0.7335(4) 0.7500 0.6061(18) 0.082(3) Uani 1 2 d S
H4A H 0.7289 0.7500 0.7376 0.123 Uiso 1 2 calc SR
H4B H 0.7508 0.8521 0.5709 0.123 Uiso 0.50 1 calc PR
H4C H 0.7508 0.6479 0.5709 0.123 Uiso 0.50 1 calc PR
C5 C 0.6899(4) 0.7500 0.3116(13) 0.079(3) Uani 1 2 d S
H5A H 0.6585 0.7500 0.2641 0.119 Uiso 1 2 calc SR
H5B H 0.7060 0.6479 0.2690 0.119 Uiso 0.50 1 calc PR
H5C H 0.7060 0.8521 0.2690 0.119 Uiso 0.50 1 calc PR

loop_
_atom_site_aniso_label
_atom_site_aniso_U_11
_atom_site_aniso_U_22
_atom_site_aniso_U_33
_atom_site_aniso_U_23
_atom_site_aniso_U_13
_atom_site_aniso_U_12
Re1 0.03736(16) 0.03679(17) 0.03110(14) 0.000 0.00063(11) 0.000
Br1 0.0640(4) 0.0487(3) 0.0492(3) -0.0113(3) -0.0085(3) -0.0059(3)
Br2 0.0660(4) 0.0561(4) 0.0499(3) 0.0167(3) -0.0050(3) 0.0076(3)
Br3 0.0444(5) 0.0736(6) 0.0613(5) 0.000 0.0162(4) 0.000
O1 0.036(3) 0.060(4) 0.046(3) 0.000 0.002(2) 0.000
C1 0.045(4) 0.043(4) 0.043(4) 0.000 0.003(3) 0.000
N1 0.039(3) 0.045(4) 0.046(3) 0.000 0.007(3) 0.000
C2 0.044(5) 0.087(8) 0.064(6) 0.000 -0.010(4) 0.000
C3 0.053(5) 0.100(8) 0.042(4) 0.000 0.009(4) 0.000
N2 0.046(4) 0.067(5) 0.057(4) 0.000 -0.005(3) 0.000
C4 0.062(7) 0.086(9) 0.098(9) 0.000 -0.018(6) 0.000
C5 0.079(8) 0.107(10) 0.051(6) 0.000 0.014(5) 0.000

loop_
_atom_type_symbol
_atom_type_description
_atom_type_scat_dispersion_real
_atom_type_scat_dispersion_imag
_atom_type_scat_source
C C 0.0033 0.0016 'International Tables Vol C Tables 4.2.6.8 and 6.1.1.4'
H H 0.0000 0.0000 'International Tables Vol C Tables 4.2.6.8 and 6.1.1.4'
N N 0.0061 0.0033 'International Tables Vol C Tables 4.2.6.8 and 6.1.1.4'
Br Br -0.2901 2.4595 'International Tables Vol C Tables 4.2.6.8 and 6.1.1.4'
Re Re -1.0185 7.2310 'International Tables Vol C Tables 4.2.6.8 and 6.1.1.4'
O O 0.0106 0.0060 'International Tables Vol C Tables 4.2.6.8 and 6.1.1.4'

loop_
_geom_angle_atom_site_label_1
_geom_angle_atom_site_label_2
_geom_angle_atom_site_label_3
_geom_angle
_geom_angle_site_symmetry_1
_geom_angle_site_symmetry_3
O1 Re1 Br3 177.75(15) . .
O1 Re1 Br2 89.23(11) . 8_565
Br3 Re1 Br2 92.34(3) . 8_565
O1 Re1 Br2 89.23(11) . .
Br3 Re1 Br2 92.34(3) . .
Br2 Re1 Br2 90.77(3) 8_565 .
O1 Re1 Br1 86.93(11) . .
Br3 Re1 Br1 91.47(2) . .
Br2 Re1 Br1 176.09(3) 8_565 .
Br2 Re1 Br1 89.91(2) . .
O1 Re1 Br1 86.93(11) . 8_565
Br3 Re1 Br1 91.47(2) . 8_565
Br2 Re1 Br1 89.91(2) 8_565 8_565
Br2 Re1 Br1 176.09(3) . 8_565
Br1 Re1 Br1 89.16(3) . 8_565
C1 O1 Re1 131.0(5) . .
O1 C1 N1 121.1(8) . .
C1 N1 C3 121.6(7) . .
C1 N1 C2 120.9(7) . .
C3 N1 C2 117.5(7) . .
C4 N2 C5 115.9(9) . .

loop_
_geom_bond_atom_site_label_1
_geom_bond_atom_site_label_2
_geom_bond_distance
_geom_bond_site_symmetry_2
Re1 O1 2.070(5) .
Re1 Br3 2.4667(9) .
Re1 Br2 2.4928(6) 8_565
Re1 Br2 2.4928(6) .
Re1 Br1 2.5002(6) .
Re1 Br1 2.5002(6) 8_565
O1 C1 1.243(9) .
C1 N1 1.299(10) .
N1 C3 1.456(10) .
N1 C2 1.460(11) .
N2 C4 1.445(13) .
N2 C5 1.464(12) .

loop_
_geom_hbond_atom_site_label_D
_geom_hbond_atom_site_label_H
_geom_hbond_atom_site_label_A
_geom_hbond_distance_DH
_geom_hbond_distance_HA
_geom_hbond_distance_DA
_geom_hbond_angle_DHA
_geom_hbond_site_symmetry_A
N2 H2D Br1 0.90 2.74 3.481(6) 139.9 1_565
N2 H2D Br2 0.90 2.96 3.677(7) 137.9 1_565
N2 H2E Br1 0.90 2.74 3.481(6) 139.9 8_565
N2 H2E Br2 0.90 2.96 3.677(7) 137.9 8_565
